data_4023033
loop_
_publ_author_name
'Timothy D. Lash'
'Jessica A. El-Beck'
'Gregory M. Ferrence'

_publ_contact_author 'Ferrence, Gregory M.'
_publ_contact_author_email ferrence@ilstu.edu
_publ_section_title
;
 Syntheses and Reactivity of meso-Unsubstituted Azuliporphyrins
 Derived from 6-tert-Butyl- and 6-Phenylazulene
;
_journal_name_full 'Journal of Organic Chemistry'
_journal_page_first 8402
_journal_page_last 8415
_journal_paper_doi 10.1021/jo701523s
_journal_volume 72
_journal_year 2007
_chemical_compound_source 'Lash laboratory'
_chemical_formula_moiety 'C40 H45 N3'
_chemical_formula_sum 'C40 H45 N3'
_chemical_formula_weight 567.79
_chemical_name_systematic
;
 2^3^-<i>tert</i>-butyl-8,12,13,17-tetraethyl-7,18-dimethylazuliporphyrin
;
_space_group_IT_number 2
_symmetry_cell_setting triclinic
_symmetry_Int_Tables_number 2
_symmetry_space_group_name_Hall '-P 1'
_symmetry_space_group_name_H-M 'P -1'
_atom_sites_solution_hydrogens geom
_atom_sites_solution_primary direct
_atom_sites_solution_secondary difmap
_audit_creation_date 2007-06-12T20:20:40-00:00
_audit_creation_method 'WinGX routine CIF_UPDATE'
_cell_angle_alpha 87.9668(15)
_cell_angle_beta 74.7962(15)
_cell_angle_gamma 88.7667(16)
_cell_formula_units_Z 2
_cell_length_a 10.2118(8)
_cell_length_b 12.0005(10)
_cell_length_c 13.2831(11)
_cell_measurement_reflns_used 6582
_cell_measurement_temperature 100(2)
_cell_measurement_theta_max 30.771
_cell_measurement_theta_min 2.253
_cell_measurement_wavelength 0.71073
_cell_volume 1569.7(2)
_computing_cell_refinement 'SAINT+ 6.45 (Bruker, 2003)'
_computing_data_collection 'SMART 5.630 (Bruker, 1997-2002)'
_computing_data_reduction 'SAINT+ 6.45'
_computing_molecular_graphics 'Ortep-3 for Windows (Farrugia, 1997)'
_computing_publication_material 'WinGX publication routines (Farrugia, 1999)'
_computing_structure_refinement 'SHELXL-97 (Sheldrick, 1997)'
_computing_structure_solution 'SIR2002 (Giacovazzo et al, 2003)'
_diffrn_ambient_temperature 100(2)
_diffrn_measured_fraction_theta_full 0.995
_diffrn_measured_fraction_theta_max 0.995
_diffrn_measurement_device_type 'Bruker AXS SMART APEX CCD diffractometer'
_diffrn_measurement_method '\w scans'
_diffrn_radiation_monochromator graphite
_diffrn_radiation_probe x-ray
_diffrn_radiation_type MoK\a
_diffrn_radiation_wavelength 0.71073
_diffrn_reflns_av_R_equivalents 0.0569
_diffrn_reflns_av_unetI/netI 0.0911
_diffrn_reflns_limit_h_max 13
_diffrn_reflns_limit_h_min -13
_diffrn_reflns_limit_k_max 15
_diffrn_reflns_limit_k_min -15
_diffrn_reflns_limit_l_max 17
_diffrn_reflns_limit_l_min -17
_diffrn_reflns_number 16847
_diffrn_reflns_theta_full 28.28
_diffrn_reflns_theta_max 28.28
_diffrn_reflns_theta_min 1.59
_diffrn_standards_decay_% 0
_diffrn_standards_number 0
_exptl_absorpt_coefficient_mu 0.07
_exptl_absorpt_correction_T_max 0.997
_exptl_absorpt_correction_T_min 0.97
_exptl_absorpt_correction_type multi-scan
_exptl_absorpt_process_details 'SADABS in SAINT+ (Bruker, 2003)'
_exptl_crystal_colour 'dark green'
_exptl_crystal_density_diffrn 1.201
_exptl_crystal_density_method 'not measured'
_exptl_crystal_description plate
_exptl_crystal_F_000 612
_exptl_crystal_size_max 0.48
_exptl_crystal_size_mid 0.12
_exptl_crystal_size_min 0.04
_refine_diff_density_max 0.416
_refine_diff_density_min -0.266
_refine_diff_density_rms 0.058
_refine_ls_extinction_method none
_refine_ls_goodness_of_fit_ref 1.023
_refine_ls_hydrogen_treatment mixed
_refine_ls_matrix_type full
_refine_ls_number_parameters 396
_refine_ls_number_reflns 7749
_refine_ls_number_restraints 0
_refine_ls_restrained_S_all 1.023
_refine_ls_R_factor_all 0.1256
_refine_ls_R_factor_gt 0.064
_refine_ls_shift/su_max 0
_refine_ls_shift/su_mean 0
_refine_ls_structure_factor_coef Fsqd
_refine_ls_weighting_details 'calc w=1/[\s^2^(Fo^2^)+(0.0819P)^2^+0.0982P] where P=(Fo^2^+2Fc^2^)/3'
_refine_ls_weighting_scheme calc
_refine_ls_wR_factor_gt 0.1509
_refine_ls_wR_factor_ref 0.1777
_reflns_number_gt 4342
_reflns_number_total 7749
_reflns_threshold_expression >2sigma(I)
_cod_data_source_file jo701523s-File001.cif
_cod_data_source_block 07mz083m
_cod_database_code 4023033

loop_
_symmetry_equiv_pos_as_xyz
'x, y, z'
'-x, -y, -z'

loop_
_atom_site_label
_atom_site_type_symbol
_atom_site_fract_x
_atom_site_fract_y
_atom_site_fract_z
_atom_site_U_iso_or_equiv
_atom_site_adp_type
_atom_site_occupancy
_atom_site_symmetry_multiplicity
_atom_site_calc_flag
_atom_site_refinement_flags
C21 C 0.9732(2) 0.75501(19) 0.65163(17) 0.0249(5) Uani 1 1 d .
N22 N 0.81781(18) 0.96349(15) 0.63736(13) 0.0226(4) Uani 1 1 d .
N23 N 0.79106(19) 0.99960(15) 0.85788(14) 0.0232(4) Uani 1 1 d .
N24 N 0.95070(18) 0.79578(15) 0.87333(13) 0.0224(4) Uani 1 1 d .
C1 C 1.0530(2) 0.66617(18) 0.67565(16) 0.0234(5) Uani 1 1 d .
C2 C 1.1112(2) 0.60981(18) 0.58014(16) 0.0227(5) Uani 1 1 d .
C2A C 1.2022(2) 0.52031(18) 0.56721(17) 0.0265(5) Uani 1 1 d .
H2AA H 1.2188 0.4906 0.63 0.032 Uiso 1 1 calc R
C2B C 1.2730(2) 0.4673(2) 0.47746(18) 0.0300(5) Uani 1 1 d .
H2BB H 1.3328 0.4092 0.4887 0.036 Uiso 1 1 calc R
C2C C 1.2709(2) 0.48537(18) 0.37245(17) 0.0258(5) Uani 1 1 d .
C3 C 1.0636(2) 0.66844(18) 0.49747(16) 0.0224(5) Uani 1 1 d .
C3A C 1.0965(2) 0.64271(19) 0.39274(16) 0.0258(5) Uani 1 1 d .
H3AA H 1.0504 0.6864 0.3515 0.031 Uiso 1 1 calc R
C3B C 1.1862(2) 0.56325(19) 0.33842(17) 0.0272(5) Uani 1 1 d .
H3BB H 1.191 0.5615 0.2661 0.033 Uiso 1 1 calc R
C4 C 0.9779(2) 0.75940(18) 0.54509(16) 0.0238(5) Uani 1 1 d .
C5 C 0.9184(2) 0.84254(18) 0.49078(16) 0.0235(5) Uani 1 1 d .
H5 H 0.9296 0.8327 0.4184 0.028 Uiso 1 1 calc R
C6 C 0.8465(2) 0.93565(18) 0.53303(16) 0.0229(5) Uani 1 1 d .
C7 C 0.7886(2) 1.01951(18) 0.47270(17) 0.0244(5) Uani 1 1 d .
C7A C 0.8089(2) 1.0200(2) 0.35674(17) 0.0301(6) Uani 1 1 d .
H7A1 H 0.861 0.9535 0.3284 0.045 Uiso 0.5 1 calc PR
H7A2 H 0.8585 1.0869 0.3251 0.045 Uiso 0.5 1 calc PR
H7A3 H 0.7204 1.02 0.341 0.045 Uiso 0.5 1 calc PR
H7A4 H 0.7656 1.0868 0.3346 0.045 Uiso 0.5 1 calc PR
H7A5 H 0.7681 0.9533 0.3379 0.045 Uiso 0.5 1 calc PR
H7A6 H 0.9062 1.0203 0.322 0.045 Uiso 0.5 1 calc PR
C8 C 0.7223(2) 1.09541(18) 0.54232(16) 0.0229(5) Uani 1 1 d .
C8A C 0.6371(2) 1.19435(18) 0.52678(17) 0.0265(5) Uani 1 1 d .
H8A1 H 0.658 1.215 0.4515 0.032 Uiso 1 1 calc R
H8A2 H 0.6602 1.2584 0.5636 0.032 Uiso 1 1 calc R
C8B C 0.4851(2) 1.1713(2) 0.56742(19) 0.0346(6) Uani 1 1 d .
H8B1 H 0.4331 1.238 0.5561 0.052 Uiso 1 1 calc R
H8B2 H 0.4636 1.152 0.6422 0.052 Uiso 1 1 calc R
H8B3 H 0.4613 1.1091 0.53 0.052 Uiso 1 1 calc R
C9 C 0.7457(2) 1.05898(18) 0.64393(16) 0.0226(5) Uani 1 1 d .
C10 C 0.7009(2) 1.11923(18) 0.73686(16) 0.0222(5) Uani 1 1 d .
H10 H 0.6513 1.1862 0.7321 0.027 Uiso 1 1 calc R
C11 C 0.7211(2) 1.09188(17) 0.83296(16) 0.0212(5) Uani 1 1 d .
C12 C 0.6738(2) 1.15421(17) 0.92795(16) 0.0211(5) Uani 1 1 d .
C12A C 0.5902(2) 1.25917(18) 0.93498(18) 0.0264(5) Uani 1 1 d .
H12A H 0.6271 1.3065 0.8717 0.032 Uiso 1 1 calc R
H12B H 0.599 1.3006 0.996 0.032 Uiso 1 1 calc R
C12B C 0.4403(2) 1.2395(2) 0.9454(2) 0.0360(6) Uani 1 1 d .
H12C H 0.392 1.3114 0.9494 0.054 Uiso 1 1 calc R
H12D H 0.4022 1.1945 1.0089 0.054 Uiso 1 1 calc R
H12E H 0.4303 1.2001 0.8845 0.054 Uiso 1 1 calc R
C13 C 0.7173(2) 1.09898(17) 1.00553(16) 0.0214(5) Uani 1 1 d .
C13A C 0.6904(2) 1.12805(18) 1.11798(16) 0.0233(5) Uani 1 1 d .
H13A H 0.6677 1.2085 1.1251 0.028 Uiso 1 1 calc R
H13B H 0.7736 1.1138 1.1417 0.028 Uiso 1 1 calc R
C13B C 0.5736(2) 1.06028(19) 1.18767(17) 0.0313(6) Uani 1 1 d .
H13C H 0.559 1.0817 1.2603 0.047 Uiso 1 1 calc R
H13D H 0.5965 0.9806 1.182 0.047 Uiso 1 1 calc R
H13E H 0.4907 1.0752 1.1652 0.047 Uiso 1 1 calc R
C14 C 0.7935(2) 1.00020(17) 0.96181(16) 0.0215(5) Uani 1 1 d .
C15 C 0.8557(2) 0.92314(17) 1.01319(16) 0.0219(5) Uani 1 1 d .
H15 H 0.8486 0.9365 1.0845 0.026 Uiso 1 1 calc R
C16 C 0.9292(2) 0.82608(18) 0.97270(16) 0.0208(5) Uani 1 1 d .
C17 C 0.9940(2) 0.74765(18) 1.03341(16) 0.0215(5) Uani 1 1 d .
C17A C 0.9826(2) 0.75461(19) 1.14818(16) 0.0243(5) Uani 1 1 d .
H17A H 0.9979 0.8325 1.1642 0.029 Uiso 1 1 calc R
H17B H 1.0542 0.7071 1.1661 0.029 Uiso 1 1 calc R
C17B C 0.8440(2) 0.71733(19) 1.21518(17) 0.0285(5) Uani 1 1 d .
H17C H 0.841 0.7234 1.2891 0.043 Uiso 1 1 calc R
H17D H 0.8293 0.6397 1.2008 0.043 Uiso 1 1 calc R
H17E H 0.7729 0.765 1.1985 0.043 Uiso 1 1 calc R
C18 C 1.0589(2) 0.66967(18) 0.96569(16) 0.0221(5) Uani 1 1 d .
C18A C 1.1465(2) 0.57341(18) 0.98444(17) 0.0265(5) Uani 1 1 d .
H18A H 1.1788 0.532 0.9201 0.04 Uiso 0.5 1 calc PR
H18B H 1.0936 0.5239 1.0399 0.04 Uiso 0.5 1 calc PR
H18C H 1.2245 0.6014 1.0056 0.04 Uiso 0.5 1 calc PR
H18D H 1.1525 0.5729 1.0569 0.04 Uiso 0.5 1 calc PR
H18E H 1.2376 0.5809 0.9372 0.04 Uiso 0.5 1 calc PR
H18F H 1.1068 0.5035 0.9715 0.04 Uiso 0.5 1 calc PR
C19 C 1.0304(2) 0.69945(18) 0.86484(16) 0.0210(5) Uani 1 1 d .
C20 C 1.0776(2) 0.64045(17) 0.77470(16) 0.0228(5) Uani 1 1 d .
H20 H 1.132 0.5762 0.7792 0.027 Uiso 1 1 calc R
C25 C 1.3771(2) 0.4209(2) 0.28904(18) 0.0314(6) Uani 1 1 d .
C26 C 1.4013(3) 0.3023(2) 0.3253(2) 0.0533(8) Uani 1 1 d .
H26A H 1.4274 0.3039 0.3911 0.08 Uiso 1 1 calc R
H26B H 1.4742 0.2671 0.2723 0.08 Uiso 1 1 calc R
H26C H 1.3179 0.2595 0.3357 0.08 Uiso 1 1 calc R
C27 C 1.5088(3) 0.4873(3) 0.2684(2) 0.0580(9) Uani 1 1 d .
H27A H 1.5354 0.4933 0.3337 0.087 Uiso 1 1 calc R
H27B H 1.4942 0.5621 0.2409 0.087 Uiso 1 1 calc R
H27C H 1.5809 0.4489 0.2173 0.087 Uiso 1 1 calc R
C28 C 1.3388(3) 0.4121(2) 0.18573(19) 0.0421(7) Uani 1 1 d .
H28A H 1.3239 0.487 0.1586 0.063 Uiso 1 1 calc R
H28B H 1.2554 0.369 0.1972 0.063 Uiso 1 1 calc R
H28C H 1.4124 0.3747 0.1351 0.063 Uiso 1 1 calc R
H21 H 0.914(2) 0.804(2) 0.7070(19) 0.037(7) Uiso 1 1 d .
H23 H 0.836(2) 0.949(2) 0.8122(19) 0.035(7) Uiso 1 1 d .

loop_
_atom_site_aniso_label
_atom_site_aniso_U_11
_atom_site_aniso_U_22
_atom_site_aniso_U_33
_atom_site_aniso_U_23
_atom_site_aniso_U_13
_atom_site_aniso_U_12
C21 0.0337(13) 0.0209(12) 0.0210(12) -0.0019(9) -0.0087(10) 0.0034(10)
N22 0.0286(10) 0.0215(10) 0.0173(9) -0.0010(7) -0.0055(8) 0.0019(8)
N23 0.0318(11) 0.0182(10) 0.0193(10) -0.0016(8) -0.0065(8) 0.0037(8)
N24 0.0305(10) 0.0188(10) 0.0185(9) 0.0003(7) -0.0076(8) 0.0016(8)
C1 0.0308(12) 0.0187(11) 0.0205(11) 0.0002(9) -0.0065(9) -0.0011(10)
C2 0.0277(12) 0.0202(11) 0.0199(11) -0.0001(9) -0.0056(9) -0.0023(9)
C2A 0.0365(13) 0.0231(12) 0.0206(11) 0.0022(9) -0.0091(10) 0.0028(10)
C2B 0.0385(14) 0.0240(12) 0.0272(13) 0.0002(10) -0.0087(11) 0.0080(11)
C2C 0.0318(13) 0.0214(12) 0.0244(12) -0.0012(9) -0.0076(10) 0.0003(10)
C3 0.0277(12) 0.0187(11) 0.0226(12) -0.0010(9) -0.0097(10) -0.0006(9)
C3A 0.0327(13) 0.0271(13) 0.0195(11) 0.0004(9) -0.0102(10) 0.0021(10)
C3B 0.0347(13) 0.0291(13) 0.0186(11) -0.0034(9) -0.0083(10) 0.0028(11)
C4 0.0303(12) 0.0218(12) 0.0209(11) -0.0039(9) -0.0093(10) 0.0011(10)
C5 0.0298(12) 0.0259(12) 0.0159(11) -0.0016(9) -0.0083(9) 0.0009(10)
C6 0.0279(12) 0.0219(12) 0.0200(11) -0.0002(9) -0.0080(9) -0.0009(10)
C7 0.0296(12) 0.0234(12) 0.0218(12) 0.0006(9) -0.0097(10) 0.0005(10)
C7A 0.0395(14) 0.0299(13) 0.0220(12) 0.0005(10) -0.0109(11) 0.0040(11)
C8 0.0282(12) 0.0216(12) 0.0205(11) 0.0004(9) -0.0095(9) -0.0005(10)
C8A 0.0342(13) 0.0221(12) 0.0238(12) 0.0039(9) -0.0097(10) 0.0018(10)
C8B 0.0367(14) 0.0329(14) 0.0350(14) 0.0074(11) -0.0122(11) 0.0045(11)
C9 0.0263(12) 0.0210(12) 0.0207(11) 0.0007(9) -0.0067(9) -0.0005(10)
C10 0.0276(12) 0.0179(11) 0.0215(11) 0.0001(9) -0.0076(9) 0.0025(9)
C11 0.0247(11) 0.0164(11) 0.0223(11) -0.0011(9) -0.0059(9) 0.0005(9)
C12 0.0253(11) 0.0171(11) 0.0205(11) -0.0008(9) -0.0052(9) -0.0023(9)
C12A 0.0345(13) 0.0216(12) 0.0241(12) -0.0018(9) -0.0098(10) 0.0037(10)
C12B 0.0378(14) 0.0321(14) 0.0426(15) -0.0106(12) -0.0181(12) 0.0079(12)
C13 0.0253(11) 0.0175(11) 0.0198(11) -0.0016(9) -0.0030(9) -0.0017(9)
C13A 0.0305(12) 0.0197(11) 0.0194(11) -0.0012(9) -0.0057(9) 0.0006(9)
C13B 0.0393(14) 0.0276(13) 0.0245(12) -0.0002(10) -0.0043(11) 0.0014(11)
C14 0.0281(12) 0.0195(11) 0.0176(11) -0.0018(9) -0.0069(9) -0.0015(9)
C15 0.0283(12) 0.0202(11) 0.0189(11) -0.0025(9) -0.0085(9) -0.0008(9)
C16 0.0251(11) 0.0203(11) 0.0179(11) -0.0002(9) -0.0072(9) 0.0003(9)
C17 0.0269(12) 0.0200(11) 0.0183(11) 0.0010(9) -0.0071(9) -0.0024(9)
C17A 0.0309(12) 0.0260(12) 0.0177(11) -0.0011(9) -0.0097(9) 0.0031(10)
C17B 0.0382(14) 0.0280(13) 0.0196(11) 0.0011(9) -0.0086(10) 0.0001(11)
C18 0.0258(12) 0.0212(11) 0.0193(11) 0.0020(9) -0.0062(9) -0.0025(9)
C18A 0.0321(13) 0.0229(12) 0.0254(12) 0.0018(10) -0.0098(10) 0.0049(10)
C19 0.0260(12) 0.0193(11) 0.0181(11) 0.0015(9) -0.0068(9) -0.0007(9)
C20 0.0314(12) 0.0156(11) 0.0218(11) 0.0008(9) -0.0079(10) 0.0029(9)
C25 0.0375(14) 0.0301(14) 0.0232(12) -0.0020(10) -0.0025(10) 0.0078(11)
C26 0.076(2) 0.0440(17) 0.0302(15) -0.0015(13) 0.0003(14) 0.0322(16)
C27 0.0381(17) 0.082(2) 0.0470(18) -0.0152(17) 0.0033(14) -0.0011(16)
C28 0.0536(17) 0.0419(16) 0.0302(14) -0.0105(12) -0.0100(13) 0.0186(14)

loop_
_atom_type_symbol
_atom_type_description
_atom_type_scat_dispersion_real
_atom_type_scat_dispersion_imag
_atom_type_scat_source
C C 0.0033 0.0016 'International Tables Vol C Tables 4.2.6.8 and 6.1.1.4'
H H 0 0 'International Tables Vol C Tables 4.2.6.8 and 6.1.1.4'
N N 0.0061 0.0033 'International Tables Vol C Tables 4.2.6.8 and 6.1.1.4'

loop_
_geom_angle_atom_site_label_1
_geom_angle_atom_site_label_2
_geom_angle_atom_site_label_3
_geom_angle
C4 C21 C1 111.2(2)
C4 C21 H21 125.6(14)
C1 C21 H21 122.9(14)
C9 N22 C6 105.25(17)
C11 N23 C14 110.54(18)
C11 N23 H23 125.5(16)
C14 N23 H23 123.7(16)
C16 N24 C19 105.66(17)
C21 C1 C20 126.5(2)
C21 C1 C2 107.08(19)
C20 C1 C2 126.3(2)
C2A C2 C1 126.4(2)
C2A C2 C3 126.15(19)
C1 C2 C3 107.38(19)
C2B C2A C2 130.6(2)
C2B C2A H2AA 114.7
C2 C2A H2AA 114.7
C2A C2B C2C 130.7(2)
C2A C2B H2BB 114.7
C2C C2B H2BB 114.7
C3B C2C C2B 124.4(2)
C3B C2C C25 118.2(2)
C2B C2C C25 117.2(2)
C3A C3 C4 126.3(2)
C3A C3 C2 126.6(2)
C4 C3 C2 107.04(18)
C3 C3A C3B 130.4(2)
C3 C3A H3AA 114.8
C3B C3A H3AA 114.8
C3A C3B C2C 130.8(2)
C3A C3B H3BB 114.6
C2C C3B H3BB 114.6
C21 C4 C5 127.2(2)
C21 C4 C3 107.28(19)
C5 C4 C3 125.4(2)
C6 C5 C4 126.4(2)
C6 C5 H5 116.8
C4 C5 H5 116.8
C5 C6 N22 125.3(2)
C5 C6 C7 124.0(2)
N22 C6 C7 110.71(18)
C8 C7 C6 106.11(19)
C8 C7 C7A 128.9(2)
C6 C7 C7A 124.9(2)
C7 C7A H7A1 109.5
C7 C7A H7A2 109.5
H7A1 C7A H7A2 109.5
C7 C7A H7A3 109.5
H7A1 C7A H7A3 109.5
H7A2 C7A H7A3 109.5
C7 C7A H7A4 109.5
H7A1 C7A H7A4 141.1
H7A2 C7A H7A4 56.3
H7A3 C7A H7A4 56.3
C7 C7A H7A5 109.5
H7A1 C7A H7A5 56.3
H7A2 C7A H7A5 141.1
H7A3 C7A H7A5 56.3
H7A4 C7A H7A5 109.5
C7 C7A H7A6 109.5
H7A1 C7A H7A6 56.3
H7A2 C7A H7A6 56.3
H7A3 C7A H7A6 141.1
H7A4 C7A H7A6 109.5
H7A5 C7A H7A6 109.5
C7 C8 C9 105.76(19)
C7 C8 C8A 129.8(2)
C9 C8 C8A 124.39(19)
C8 C8A C8B 112.09(18)
C8 C8A H8A1 109.2
C8B C8A H8A1 109.2
C8 C8A H8A2 109.2
C8B C8A H8A2 109.2
H8A1 C8A H8A2 107.9
C8A C8B H8B1 109.5
C8A C8B H8B2 109.5
H8B1 C8B H8B2 109.5
C8A C8B H8B3 109.5
H8B1 C8B H8B3 109.5
H8B2 C8B H8B3 109.5
N22 C9 C10 123.67(19)
N22 C9 C8 112.11(18)
C10 C9 C8 124.2(2)
C11 C10 C9 127.4(2)
C11 C10 H10 116.3
C9 C10 H10 116.3
C10 C11 N23 126.4(2)
C10 C11 C12 126.9(2)
N23 C11 C12 106.74(18)
C13 C12 C11 108.06(19)
C13 C12 C12A 128.20(19)
C11 C12 C12A 123.73(19)
C12 C12A C12B 113.84(19)
C12 C12A H12A 108.8
C12B C12A H12A 108.8
C12 C12A H12B 108.8
C12B C12A H12B 108.8
H12A C12A H12B 107.7
C12A C12B H12C 109.5
C12A C12B H12D 109.5
H12C C12B H12D 109.5
C12A C12B H12E 109.5
H12C C12B H12E 109.5
H12D C12B H12E 109.5
C12 C13 C14 108.21(18)
C12 C13 C13A 128.2(2)
C14 C13 C13A 123.53(19)
C13 C13A C13B 111.92(18)
C13 C13A H13A 109.2
C13B C13A H13A 109.2
C13 C13A H13B 109.2
C13B C13A H13B 109.2
H13A C13A H13B 107.9
C13A C13B H13C 109.5
C13A C13B H13D 109.5
H13C C13B H13D 109.5
C13A C13B H13E 109.5
H13C C13B H13E 109.5
H13D C13B H13E 109.5
C15 C14 N23 126.8(2)
C15 C14 C13 126.8(2)
N23 C14 C13 106.43(18)
C14 C15 C16 127.8(2)
C14 C15 H15 116.1
C16 C15 H15 116.1
N24 C16 C15 123.83(19)
N24 C16 C17 111.81(18)
C15 C16 C17 124.34(19)
C18 C17 C16 106.08(18)
C18 C17 C17A 129.0(2)
C16 C17 C17A 124.91(19)
C17 C17A C17B 112.24(18)
C17 C17A H17A 109.2
C17B C17A H17A 109.2
C17 C17A H17B 109.2
C17B C17A H17B 109.2
H17A C17A H17B 107.9
C17A C17B H17C 109.5
C17A C17B H17D 109.5
H17C C17B H17D 109.5
C17A C17B H17E 109.5
H17C C17B H17E 109.5
H17D C17B H17E 109.5
C17 C18 C19 106.17(19)
C17 C18 C18A 128.8(2)
C19 C18 C18A 125.01(19)
C18 C18A H18A 109.5
C18 C18A H18B 109.5
H18A C18A H18B 109.5
C18 C18A H18C 109.5
H18A C18A H18C 109.5
H18B C18A H18C 109.5
C18 C18A H18D 109.5
H18A C18A H18D 141.1
H18B C18A H18D 56.3
H18C C18A H18D 56.3
C18 C18A H18E 109.5
H18A C18A H18E 56.3
H18B C18A H18E 141.1
H18C C18A H18E 56.3
H18D C18A H18E 109.5
C18 C18A H18F 109.5
H18A C18A H18F 56.3
H18B C18A H18F 56.3
H18C C18A H18F 141.1
H18D C18A H18F 109.5
H18E C18A H18F 109.5
C20 C19 N24 125.07(19)
C20 C19 C18 124.7(2)
N24 C19 C18 110.26(18)
C19 C20 C1 126.6(2)
C19 C20 H20 116.7
C1 C20 H20 116.7
C26 C25 C28 106.6(2)
C26 C25 C27 109.8(2)
C28 C25 C27 108.3(2)
C26 C25 C2C 112.6(2)
C28 C25 C2C 113.5(2)
C27 C25 C2C 105.9(2)
C25 C26 H26A 109.5
C25 C26 H26B 109.5
H26A C26 H26B 109.5
C25 C26 H26C 109.5
H26A C26 H26C 109.5
H26B C26 H26C 109.5
C25 C27 H27A 109.5
C25 C27 H27B 109.5
H27A C27 H27B 109.5
C25 C27 H27C 109.5
H27A C27 H27C 109.5
H27B C27 H27C 109.5
C25 C28 H28A 109.5
C25 C28 H28B 109.5
H28A C28 H28B 109.5
C25 C28 H28C 109.5
H28A C28 H28C 109.5
H28B C28 H28C 109.5

loop_
_geom_bond_atom_site_label_1
_geom_bond_atom_site_label_2
_geom_bond_distance
C21 C4 1.403(3)
C21 C1 1.406(3)
C21 H21 1.02(2)
N22 C9 1.341(3)
N22 C6 1.391(3)
N23 C11 1.382(3)
N23 C14 1.388(3)
N23 H23 0.91(2)
N24 C16 1.342(3)
N24 C19 1.390(3)
C1 C20 1.425(3)
C1 C2 1.438(3)
C2 C2A 1.391(3)
C2 C3 1.465(3)
C2A C2B 1.390(3)
C2A H2AA 0.95
C2B C2C 1.410(3)
C2B H2BB 0.95
C2C C3B 1.402(3)
C2C C25 1.549(3)
C3 C3A 1.387(3)
C3 C4 1.440(3)
C3A C3B 1.391(3)
C3A H3AA 0.95
C3B H3BB 0.95
C4 C5 1.427(3)
C5 C6 1.377(3)
C5 H5 0.95
C6 C7 1.473(3)
C7 C8 1.359(3)
C7 C7A 1.499(3)
C7A H7A1 0.98
C7A H7A2 0.98
C7A H7A3 0.98
C7A H7A4 0.98
C7A H7A5 0.98
C7A H7A6 0.98
C8 C9 1.481(3)
C8 C8A 1.498(3)
C8A C8B 1.532(3)
C8A H8A1 0.99
C8A H8A2 0.99
C8B H8B1 0.98
C8B H8B2 0.98
C8B H8B3 0.98
C9 C10 1.417(3)
C10 C11 1.373(3)
C10 H10 0.95
C11 C12 1.455(3)
C12 C13 1.370(3)
C12 C12A 1.498(3)
C12A C12B 1.523(3)
C12A H12A 0.99
C12A H12B 0.99
C12B H12C 0.98
C12B H12D 0.98
C12B H12E 0.98
C13 C14 1.456(3)
C13 C13A 1.499(3)
C13A C13B 1.533(3)
C13A H13A 0.99
C13A H13B 0.99
C13B H13C 0.98
C13B H13D 0.98
C13B H13E 0.98
C14 C15 1.372(3)
C15 C16 1.416(3)
C15 H15 0.95
C16 C17 1.475(3)
C17 C18 1.358(3)
C17 C17A 1.503(3)
C17A C17B 1.527(3)
C17A H17A 0.99
C17A H17B 0.99
C17B H17C 0.98
C17B H17D 0.98
C17B H17E 0.98
C18 C19 1.474(3)
C18 C18A 1.500(3)
C18A H18A 0.98
C18A H18B 0.98
C18A H18C 0.98
C18A H18D 0.98
C18A H18E 0.98
C18A H18F 0.98
C19 C20 1.382(3)
C20 H20 0.95
C25 C26 1.522(3)
C25 C28 1.530(3)
C25 C27 1.535(4)
C26 H26A 0.98
C26 H26B 0.98
C26 H26C 0.98
C27 H27A 0.98
C27 H27B 0.98
C27 H27C 0.98
C28 H28A 0.98
C28 H28B 0.98
C28 H28C 0.98

loop_
_geom_torsion_atom_site_label_1
_geom_torsion_atom_site_label_2
_geom_torsion_atom_site_label_3
_geom_torsion_atom_site_label_4
_geom_torsion
C4 C21 C1 C20 176.4(2)
C4 C21 C1 C2 -0.5(3)
C21 C1 C2 C2A 176.6(2)
C20 C1 C2 C2A -0.2(4)
C21 C1 C2 C3 0.1(2)
C20 C1 C2 C3 -176.7(2)
C1 C2 C2A C2B -173.4(2)
C3 C2 C2A C2B 2.5(4)
C2 C2A C2B C2C -2.4(5)
C2A C2B C2C C3B -2.8(4)
C2A C2B C2C C25 172.3(2)
C2A C2 C3 C3A 2.6(4)
C1 C2 C3 C3A 179.2(2)
C2A C2 C3 C4 -176.3(2)
C1 C2 C3 C4 0.2(2)
C4 C3 C3A C3B 174.0(2)
C2 C3 C3A C3B -4.7(4)
C3 C3A C3B C2C -0.2(4)
C2B C2C C3B C3A 5.0(4)
C25 C2C C3B C3A -170.0(2)
C1 C21 C4 C5 -174.9(2)
C1 C21 C4 C3 0.6(3)
C3A C3 C4 C21 -179.4(2)
C2 C3 C4 C21 -0.5(2)
C3A C3 C4 C5 -3.8(4)
C2 C3 C4 C5 175.1(2)
C21 C4 C5 C6 1.1(4)
C3 C4 C5 C6 -173.7(2)
C4 C5 C6 N22 -1.1(4)
C4 C5 C6 C7 179.3(2)
C9 N22 C6 C5 -179.5(2)
C9 N22 C6 C7 0.2(2)
C5 C6 C7 C8 178.0(2)
N22 C6 C7 C8 -1.7(3)
C5 C6 C7 C7A -5.0(4)
N22 C6 C7 C7A 175.3(2)
C6 C7 C8 C9 2.3(2)
C7A C7 C8 C9 -174.5(2)
C6 C7 C8 C8A -175.4(2)
C7A C7 C8 C8A 7.7(4)
C7 C8 C8A C8B 101.9(3)
C9 C8 C8A C8B -75.4(3)
C6 N22 C9 C10 -176.9(2)
C6 N22 C9 C8 1.3(2)
C7 C8 C9 N22 -2.4(3)
C8A C8 C9 N22 175.49(19)
C7 C8 C9 C10 175.9(2)
C8A C8 C9 C10 -6.2(3)
N22 C9 C10 C11 -0.5(4)
C8 C9 C10 C11 -178.6(2)
C9 C10 C11 N23 0.7(4)
C9 C10 C11 C12 -179.6(2)
C14 N23 C11 C10 178.7(2)
C14 N23 C11 C12 -1.1(2)
C10 C11 C12 C13 -179.2(2)
N23 C11 C12 C13 0.6(2)
C10 C11 C12 C12A 1.7(3)
N23 C11 C12 C12A -178.46(19)
C13 C12 C12A C12B -99.6(3)
C11 C12 C12A C12B 79.3(3)
C11 C12 C13 C14 0.1(2)
C12A C12 C13 C14 179.1(2)
C11 C12 C13 C13A -177.8(2)
C12A C12 C13 C13A 1.3(4)
C12 C13 C13A C13B 98.3(3)
C14 C13 C13A C13B -79.2(3)
C11 N23 C14 C15 -178.7(2)
C11 N23 C14 C13 1.1(2)
C12 C13 C14 C15 179.1(2)
C13A C13 C14 C15 -2.9(3)
C12 C13 C14 N23 -0.7(2)
C13A C13 C14 N23 177.22(19)
N23 C14 C15 C16 -0.8(4)
C13 C14 C15 C16 179.4(2)
C19 N24 C16 C15 177.8(2)
C19 N24 C16 C17 -0.9(2)
C14 C15 C16 N24 1.1(4)
C14 C15 C16 C17 179.5(2)
N24 C16 C17 C18 1.5(3)
C15 C16 C17 C18 -177.1(2)
N24 C16 C17 C17A -176.50(19)
C15 C16 C17 C17A 4.9(3)
C18 C17 C17A C17B -102.8(3)
C16 C17 C17A C17B 74.7(3)
C16 C17 C18 C19 -1.4(2)
C17A C17 C18 C19 176.5(2)
C16 C17 C18 C18A 176.9(2)
C17A C17 C18 C18A -5.3(4)
C16 N24 C19 C20 -179.4(2)
C16 N24 C19 C18 0.0(2)
C17 C18 C19 C20 -179.7(2)
C18A C18 C19 C20 2.0(3)
C17 C18 C19 N24 1.0(2)
C18A C18 C19 N24 -177.36(19)
N24 C19 C20 C1 -0.6(4)
C18 C19 C20 C1 -179.8(2)
C21 C1 C20 C19 -1.6(4)
C2 C1 C20 C19 174.6(2)
C3B C2C C25 C26 -146.1(2)
C2B C2C C25 C26 38.5(3)
C3B C2C C25 C28 -24.9(3)
C2B C2C C25 C28 159.7(2)
C3B C2C C25 C27 93.8(3)
C2B C2C C25 C27 -81.6(3)
